data_4509934
loop_
_publ_author_name
'Park, Ji Hye'
'Lee, Woo Ram'
'Kim, Yeonga'
'Lee, Hye Jin'
'Ryu, Dae Won'
'Phang, Won Ju'
'Hong, Chang Seop'

_publ_section_title
;
 Interpenetration Control, Sorption Behavior, and Framework Flexibility in
 Zn(II) Metal--Organic Frameworks
;
_journal_issue 2
_journal_name_full 'Crystal Growth &amp; Design'
_journal_page_first 699
_journal_paper_doi 10.1021/cg401583v
_journal_volume 14
_journal_year 2014
_chemical_formula_sum 'C23 H21 N7 O4 Zn'
_chemical_formula_weight 524.84
_chemical_name_systematic
;
 ?
;
_space_group_IT_number 2
_symmetry_cell_setting triclinic
_symmetry_space_group_name_Hall '-P 1'
_symmetry_space_group_name_H-M 'P -1'
_atom_sites_solution_hydrogens geom
_atom_sites_solution_primary direct
_atom_sites_solution_secondary difmap
_audit_creation_method SHELXL-97
_cell_angle_alpha 82.719(2)
_cell_angle_beta 80.499(2)
_cell_angle_gamma 83.194(2)
_cell_formula_units_Z 2
_cell_length_a 7.8005(2)
_cell_length_b 11.2947(3)
_cell_length_c 13.1552(4)
_cell_measurement_reflns_used 4805
_cell_measurement_temperature 293(2)
_cell_measurement_theta_max 23.5805
_cell_measurement_theta_min 2.2805
_cell_volume 1128.26(5)
_computing_cell_refinement 'Bruker SMART APEXll'
_computing_data_collection 'Bruker SMART APEXll'
_computing_data_reduction 'Bruker SAINT'
_computing_molecular_graphics WingX
_computing_publication_material WingX
_computing_structure_refinement 'SHELXL-97 (Sheldrick, 1997)'
_computing_structure_solution SHELXTL
_diffrn_ambient_temperature 293(2)
_diffrn_measured_fraction_theta_full 0.981
_diffrn_measured_fraction_theta_max 0.981
_diffrn_measurement_device_type 'CCD area detector'
_diffrn_measurement_method 'PHI scan'
_diffrn_radiation_monochromator graphite
_diffrn_radiation_source 'fine-focus sealed tube'
_diffrn_radiation_type MoK\a
_diffrn_radiation_wavelength 0.71073
_diffrn_reflns_av_R_equivalents 0.0444
_diffrn_reflns_av_sigmaI/netI 0.0653
_diffrn_reflns_limit_h_max 10
_diffrn_reflns_limit_h_min -10
_diffrn_reflns_limit_k_max 15
_diffrn_reflns_limit_k_min -15
_diffrn_reflns_limit_l_max 17
_diffrn_reflns_limit_l_min -17
_diffrn_reflns_number 18629
_diffrn_reflns_theta_full 28.32
_diffrn_reflns_theta_max 28.32
_diffrn_reflns_theta_min 1.83
_exptl_absorpt_coefficient_mu 1.135
_exptl_absorpt_correction_T_max 0.9350
_exptl_absorpt_correction_T_min 0.8304
_exptl_absorpt_correction_type multi-scan
_exptl_absorpt_process_details sadabs
_exptl_crystal_colour COLORLESS
_exptl_crystal_density_diffrn 1.545
_exptl_crystal_density_method 'not measured'
_exptl_crystal_description BLOCK
_exptl_crystal_F_000 540
_exptl_crystal_size_max 0.17
_exptl_crystal_size_mid 0.09
_exptl_crystal_size_min 0.06
_refine_diff_density_max 0.659
_refine_diff_density_min -0.517
_refine_diff_density_rms 0.085
_refine_ls_extinction_method none
_refine_ls_goodness_of_fit_ref 1.065
_refine_ls_hydrogen_treatment constr
_refine_ls_matrix_type full
_refine_ls_number_parameters 316
_refine_ls_number_reflns 5508
_refine_ls_number_restraints 0
_refine_ls_restrained_S_all 1.065
_refine_ls_R_factor_all 0.0859
_refine_ls_R_factor_gt 0.0579
_refine_ls_shift/su_max 0.000
_refine_ls_shift/su_mean 0.000
_refine_ls_structure_factor_coef Fsqd
_refine_ls_weighting_details 'calc w=1/[\s^2^(Fo^2^)+(0.0639P)^2^+0.4861P] where P=(Fo^2^+2Fc^2^)/3'
_refine_ls_weighting_scheme calc
_refine_ls_wR_factor_gt 0.1298
_refine_ls_wR_factor_ref 0.1495
_reflns_number_gt 3912
_reflns_number_total 5508
_reflns_threshold_expression >2sigma(I)
_cod_data_source_file cg401583v_si_002.cif
_cod_data_source_block complex3
_cod_depositor_comments
;
The following automatic conversions were performed:

'_symmetry_cell_setting' value 'Triclinic' changed to 'triclinic'
according to
/usr/data/users/saulius/automatic-downloads/current/ACS/lib/dictionaries/cif_core.dic
dictionary named 'cif_core.dic' version 2.4.2 from 2011-04-26.

Automatic conversion script
Id: cif_fix_values 2281 2013-09-26 08:29:07Z andrius 
;
_cod_original_sg_symbol_H-M P-1
_cod_database_code 4509934

loop_
_symmetry_equiv_pos_as_xyz
'x, y, z'
'-x, -y, -z'

loop_
_atom_site_label
_atom_site_type_symbol
_atom_site_fract_x
_atom_site_fract_y
_atom_site_fract_z
_atom_site_U_iso_or_equiv
_atom_site_adp_type
_atom_site_occupancy
_atom_site_symmetry_multiplicity
_atom_site_calc_flag
_atom_site_refinement_flags
Zn1 Zn 0.71638(5) 0.76470(4) 0.73578(3) 0.03363(15) Uani 1 1 d .
O1 O 0.6258(3) 0.8813(2) 0.9253(2) 0.0486(7) Uani 1 1 d .
O2 O 0.8567(3) 0.8490(2) 0.80534(18) 0.0413(6) Uani 1 1 d .
C1 C 0.4759(5) 0.9854(3) 0.7119(3) 0.0410(9) Uani 1 1 d .
H1 H 0.5286 1.0209 0.7572 0.049 Uiso 1 1 calc R
C2 C 0.4188(4) 0.8610(3) 0.6143(3) 0.0406(9) Uani 1 1 d .
H2A H 0.4256 0.7933 0.5797 0.049 Uiso 1 1 calc R
C3 C 0.2939(4) 0.9555(3) 0.6091(3) 0.0375(8) Uani 1 1 d .
C4 C 0.1429(4) 0.9782(3) 0.5538(3) 0.0392(8) Uani 1 1 d .
C5 C 0.1478(5) 0.9314(4) 0.4605(3) 0.0442(9) Uani 1 1 d .
H5 H 0.2478 0.8854 0.4335 0.053 Uiso 1 1 calc R
C6 C -0.0078(5) 1.0481(4) 0.5925(3) 0.0444(9) Uani 1 1 d .
H6A H -0.0134 1.0808 0.6545 0.053 Uiso 1 1 calc R
C7 C 0.8865(5) 0.6928(3) 0.5287(3) 0.0413(9) Uani 1 1 d .
H7 H 0.7890 0.7224 0.4978 0.050 Uiso 1 1 calc R
C8 C 1.0589(4) 0.6400(3) 0.6410(3) 0.0423(9) Uani 1 1 d .
H8 H 1.1019 0.6268 0.7037 0.051 Uiso 1 1 calc R
C9 C 1.1493(4) 0.6112(3) 0.5493(3) 0.0387(8) Uani 1 1 d .
C10 C 1.3285(4) 0.5542(3) 0.5228(3) 0.0377(8) Uani 1 1 d .
C11 C 1.4064(5) 0.4800(4) 0.5977(3) 0.0496(10) Uani 1 1 d .
H11 H 1.3440 0.4652 0.6639 0.059 Uiso 1 1 calc R
C12 C 1.4231(5) 0.5730(4) 0.4242(3) 0.0495(10) Uani 1 1 d .
H12 H 1.3723 0.6214 0.3723 0.059 Uiso 1 1 calc R
C13 C 0.6121(4) 0.5183(3) 0.8182(3) 0.0363(8) Uani 1 1 d .
H13 H 0.7178 0.4792 0.7903 0.044 Uiso 1 1 calc R
C14 C 0.4083(4) 0.6556(3) 0.8627(3) 0.0402(8) Uani 1 1 d .
H14 H 0.3480 0.7306 0.8714 0.048 Uiso 1 1 calc R
C15 C 0.3419(4) 0.5485(3) 0.8955(3) 0.0347(8) Uani 1 1 d .
C16 C 0.1684(4) 0.5221(3) 0.9489(3) 0.0345(8) Uani 1 1 d .
C17 C 0.0267(4) 0.6095(3) 0.9436(3) 0.0399(8) Uani 1 1 d .
H17 H 0.0439 0.6836 0.9057 0.048 Uiso 1 1 calc R
C18 C 0.1388(5) 0.4123(3) 1.0062(3) 0.0398(8) Uani 1 1 d .
H18 H 0.2313 0.3528 1.0108 0.048 Uiso 1 1 calc R
C19 C 0.7805(5) 0.8900(3) 0.8897(3) 0.0369(8) Uani 1 1 d .
C20 C 0.8951(4) 0.9485(3) 0.9452(3) 0.0352(8) Uani 1 1 d .
C21 C 1.0737(5) 0.9431(3) 0.9139(3) 0.0409(9) Uani 1 1 d .
H21 H 1.1237 0.9057 0.8554 0.049 Uiso 1 1 calc R
C22 C 0.8213(5) 1.0073(3) 1.0314(3) 0.0408(9) Uani 1 1 d .
H22 H 0.7009 1.0132 1.0521 0.049 Uiso 1 1 calc R
N1 N 0.5336(4) 0.8801(3) 0.6780(2) 0.0383(7) Uani 1 1 d .
N2 N 0.3324(4) 1.0345(3) 0.6728(2) 0.0418(7) Uani 1 1 d .
N3 N 0.8938(4) 0.6916(3) 0.6282(2) 0.0368(7) Uani 1 1 d .
N4 N 1.0377(4) 0.6459(3) 0.4778(2) 0.0410(7) Uani 1 1 d .
H4 H 1.0606 0.6389 0.4124 0.049 Uiso 1 1 calc R
N5 N 0.5791(4) 0.6357(3) 0.8144(2) 0.0370(7) Uani 1 1 d .
N6 N 0.4751(4) 0.4623(3) 0.8671(2) 0.0364(7) Uani 1 1 d .
H6 H 0.4710 0.3860 0.8786 0.044 Uiso 1 1 calc R
O1S O 0.0830(5) 0.6635(4) 0.2705(2) 0.0870(13) Uani 1 1 d .
N1S N -0.1764(4) 0.7571(3) 0.2562(3) 0.0527(9) Uani 1 1 d .
H1S1 H -0.2096 0.7546 0.3220 0.063 Uiso 1 1 calc R
H1S2 H -0.2460 0.7904 0.2141 0.063 Uiso 1 1 calc R
C1S C -0.0317(7) 0.7138(5) 0.2226(4) 0.0738(15) Uani 1 1 d .
H1S H -0.0042 0.7197 0.1508 0.089 Uiso 1 1 calc R
O2S O 0.4515(4) 0.2190(3) 0.8636(2) 0.0629(8) Uani 1 1 d .

loop_
_atom_site_aniso_label
_atom_site_aniso_U_11
_atom_site_aniso_U_22
_atom_site_aniso_U_33
_atom_site_aniso_U_23
_atom_site_aniso_U_13
_atom_site_aniso_U_12
Zn1 0.0234(2) 0.0375(3) 0.0398(2) -0.00573(18) -0.00503(16) -0.00062(17)
O1 0.0314(14) 0.0580(18) 0.0606(17) -0.0163(14) -0.0103(12) -0.0067(13)
O2 0.0359(14) 0.0502(16) 0.0406(14) -0.0087(12) -0.0087(11) -0.0075(12)
C1 0.037(2) 0.045(2) 0.043(2) -0.0051(17) -0.0133(16) 0.0005(17)
C2 0.0330(19) 0.042(2) 0.051(2) -0.0095(18) -0.0177(16) 0.0005(16)
C3 0.0294(18) 0.043(2) 0.0404(19) -0.0027(16) -0.0091(15) -0.0018(16)
C4 0.0294(18) 0.039(2) 0.049(2) 0.0047(17) -0.0114(16) -0.0038(16)
C5 0.032(2) 0.049(2) 0.050(2) -0.0037(18) -0.0098(16) 0.0045(17)
C6 0.034(2) 0.054(2) 0.047(2) -0.0053(18) -0.0153(16) 0.0027(18)
C7 0.0321(19) 0.045(2) 0.047(2) -0.0067(17) -0.0099(16) 0.0012(16)
C8 0.0287(18) 0.056(2) 0.041(2) -0.0074(18) -0.0081(15) 0.0057(17)
C9 0.0310(19) 0.044(2) 0.0407(19) -0.0050(16) -0.0044(15) -0.0015(16)
C10 0.0303(18) 0.042(2) 0.0411(19) -0.0091(16) -0.0062(15) 0.0028(16)
C11 0.031(2) 0.070(3) 0.041(2) 0.000(2) 0.0001(16) 0.0107(19)
C12 0.037(2) 0.068(3) 0.038(2) -0.0004(19) -0.0059(16) 0.0111(19)
C13 0.0248(17) 0.037(2) 0.045(2) -0.0074(16) -0.0029(15) 0.0028(15)
C14 0.0299(19) 0.035(2) 0.052(2) -0.0041(17) 0.0016(16) 0.0016(15)
C15 0.0281(18) 0.0355(19) 0.0385(18) 0.0010(15) -0.0056(14) -0.0001(15)
C16 0.0283(18) 0.039(2) 0.0358(18) -0.0006(15) -0.0040(14) -0.0060(15)
C17 0.0315(19) 0.036(2) 0.048(2) 0.0043(16) -0.0016(16) -0.0006(15)
C18 0.0298(18) 0.037(2) 0.048(2) 0.0023(16) -0.0041(15) 0.0041(15)
C19 0.0332(19) 0.0320(19) 0.047(2) 0.0005(16) -0.0154(16) -0.0021(15)
C20 0.0312(18) 0.0343(19) 0.0424(19) -0.0042(15) -0.0118(15) -0.0032(15)
C21 0.039(2) 0.041(2) 0.046(2) -0.0104(17) -0.0081(16) -0.0042(17)
C22 0.0252(17) 0.045(2) 0.053(2) -0.0123(18) -0.0073(15) -0.0016(16)
N1 0.0294(15) 0.0418(18) 0.0443(17) -0.0038(14) -0.0110(13) 0.0008(13)
N2 0.0338(17) 0.0455(19) 0.0478(18) -0.0030(15) -0.0151(14) -0.0006(14)
N3 0.0301(15) 0.0429(18) 0.0360(15) -0.0067(13) -0.0035(12) 0.0022(13)
N4 0.0343(17) 0.050(2) 0.0379(16) -0.0100(14) -0.0048(13) 0.0046(14)
N5 0.0280(15) 0.0387(18) 0.0430(16) -0.0051(14) -0.0018(12) -0.0017(13)
N6 0.0288(15) 0.0313(16) 0.0488(17) -0.0043(13) -0.0048(13) -0.0031(12)
O1S 0.075(2) 0.127(3) 0.0508(18) -0.024(2) -0.0195(17) 0.054(2)
N1S 0.044(2) 0.049(2) 0.065(2) -0.0154(17) -0.0181(17) 0.0171(16)
C1S 0.080(4) 0.088(4) 0.053(3) -0.019(3) -0.022(3) 0.022(3)
O2S 0.067(2) 0.0464(18) 0.075(2) -0.0119(15) -0.0063(16) -0.0052(15)

loop_
_atom_type_symbol
_atom_type_description
_atom_type_scat_dispersion_real
_atom_type_scat_dispersion_imag
_atom_type_scat_source
C C 0.0033 0.0016 'International Tables Vol C Tables 4.2.6.8 and 6.1.1.4'
H H 0.0000 0.0000 'International Tables Vol C Tables 4.2.6.8 and 6.1.1.4'
N N 0.0061 0.0033 'International Tables Vol C Tables 4.2.6.8 and 6.1.1.4'
O O 0.0106 0.0060 'International Tables Vol C Tables 4.2.6.8 and 6.1.1.4'
Zn Zn 0.2839 1.4301 'International Tables Vol C Tables 4.2.6.8 and 6.1.1.4'

loop_
_geom_angle_atom_site_label_1
_geom_angle_atom_site_label_2
_geom_angle_atom_site_label_3
_geom_angle
_geom_angle_site_symmetry_1
_geom_angle_site_symmetry_3
O2 Zn1 N5 120.30(11) . .
O2 Zn1 N1 109.71(11) . .
N5 Zn1 N1 102.73(12) . .
O2 Zn1 N3 102.44(11) . .
N5 Zn1 N3 108.14(12) . .
N1 Zn1 N3 113.98(12) . .
C19 O2 Zn1 116.3(2) . .
N1 C1 N2 111.7(3) . .
C3 C2 N1 110.2(3) . .
C2 C3 N2 105.5(3) . .
C2 C3 C4 131.6(3) . .
N2 C3 C4 122.8(3) . .
C5 C4 C6 118.5(3) . .
C5 C4 C3 120.4(3) . .
C6 C4 C3 121.2(3) . .
C6 C5 C4 121.3(4) 2_576 .
C5 C6 C4 120.3(4) 2_576 .
N3 C7 N4 111.5(3) . .
C9 C8 N3 110.2(3) . .
C8 C9 N4 105.7(3) . .
C8 C9 C10 130.9(3) . .
N4 C9 C10 123.4(3) . .
C11 C10 C12 118.4(3) . .
C11 C10 C9 119.7(3) . .
C12 C10 C9 121.9(3) . .
C10 C11 C12 121.1(3) . 2_866
C10 C12 C11 120.5(3) . 2_866
N5 C13 N6 111.7(3) . .
C15 C14 N5 109.7(3) . .
C14 C15 N6 105.4(3) . .
C14 C15 C16 130.5(3) . .
N6 C15 C16 124.1(3) . .
C18 C16 C17 118.1(3) . .
C18 C16 C15 122.2(3) . .
C17 C16 C15 119.7(3) . .
C18 C17 C16 121.1(3) 2_567 .
C17 C18 C16 120.8(3) 2_567 .
O1 C19 O2 123.8(3) . .
O1 C19 C20 121.1(3) . .
O2 C19 C20 115.1(3) . .
C21 C20 C22 119.2(3) . .
C21 C20 C19 121.2(3) . .
C22 C20 C19 119.6(3) . .
C22 C21 C20 120.6(3) 2_777 .
C21 C22 C20 120.2(3) 2_777 .
C1 N1 C2 105.4(3) . .
C1 N1 Zn1 124.4(2) . .
C2 N1 Zn1 129.0(3) . .
C1 N2 C3 107.2(3) . .
C7 N3 C8 105.3(3) . .
C7 N3 Zn1 128.0(2) . .
C8 N3 Zn1 126.4(2) . .
C7 N4 C9 107.4(3) . .
C13 N5 C14 105.3(3) . .
C13 N5 Zn1 130.0(2) . .
C14 N5 Zn1 123.8(2) . .
C13 N6 C15 107.9(3) . .
N1S C1S O1S 128.8(5) . .

loop_
_geom_bond_atom_site_label_1
_geom_bond_atom_site_label_2
_geom_bond_distance
_geom_bond_site_symmetry_2
Zn1 O2 1.934(2) .
Zn1 N5 1.990(3) .
Zn1 N1 1.994(3) .
Zn1 N3 1.994(3) .
O1 C19 1.231(4) .
O2 C19 1.283(4) .
C1 N1 1.326(4) .
C1 N2 1.340(4) .
C2 C3 1.360(5) .
C2 N1 1.375(4) .
C3 N2 1.388(5) .
C3 C4 1.464(5) .
C4 C5 1.390(5) .
C4 C6 1.396(5) .
C5 C6 1.373(5) 2_576
C6 C5 1.373(5) 2_576
C7 N3 1.318(4) .
C7 N4 1.342(4) .
C8 C9 1.350(5) .
C8 N3 1.377(4) .
C9 N4 1.376(4) .
C9 C10 1.474(5) .
C10 C11 1.383(5) .
C10 C12 1.387(5) .
C11 C12 1.392(5) 2_866
C12 C11 1.392(5) 2_866
C13 N5 1.317(4) .
C13 N6 1.336(4) .
C14 C15 1.365(5) .
C14 N5 1.384(4) .
C15 N6 1.375(4) .
C15 C16 1.463(4) .
C16 C18 1.390(5) .
C16 C17 1.397(5) .
C17 C18 1.385(5) 2_567
C18 C17 1.385(5) 2_567
C19 C20 1.498(5) .
C20 C21 1.383(5) .
C20 C22 1.395(5) .
C21 C22 1.382(5) 2_777
C22 C21 1.382(5) 2_777
O1S C1S 1.222(5) .
N1S C1S 1.211(5) .
